data_7713549
loop_
_publ_author_name
'Nesterenko, Sergey N.'
'Tursina, Anna'
'Kuznetsov, Alexey N.'

_publ_section_title
;
 Extending interstitial tetrelides into carbides: synthesis, crystal, and
 electronic structure of RE2Co2AlC (RE=La, Pr, Nd)
;
_journal_name_full 'Dalton Transactions'
_journal_paper_doi 10.1039/D3DT01877F
_journal_year 2023
_chemical_formula_sum 'C Al Co2 Nd2'
_chemical_formula_weight 445.33
_space_group_crystal_system orthorhombic
_space_group_IT_number 71
_space_group_name_Hall '-I 2 2'
_space_group_name_H-M_alt 'I m m m'
_audit_creation_method SHELXL-2018/3
_audit_update_record
;
2023-03-31 deposited with the CCDC.	2023-07-21 downloaded from the CCDC.
;
_cell_angle_alpha 90
_cell_angle_beta 90
_cell_angle_gamma 90
_cell_formula_units_Z 2
_cell_length_a 4.1168(15)
_cell_length_b 6.1131(17)
_cell_length_c 8.792(5)
_cell_measurement_reflns_used 25
_cell_measurement_temperature 293(2)
_cell_measurement_theta_max 14.36
_cell_measurement_theta_min 8.56
_cell_volume 221.26(16)
_computing_structure_refinement 'SHELXL-2018/3 (Sheldrick, 2018)'
_diffrn_ambient_temperature 293(2)
_diffrn_measured_fraction_theta_full 1.000
_diffrn_measured_fraction_theta_max 1.000
_diffrn_measurement_device_type 'Enraf-Nonius CAD4'
_diffrn_radiation_type AgK\a
_diffrn_radiation_wavelength 0.56087
_diffrn_reflns_av_R_equivalents 0.0407
_diffrn_reflns_av_unetI/netI 0.0339
_diffrn_reflns_Laue_measured_fraction_full 1.000
_diffrn_reflns_Laue_measured_fraction_max 1.000
_diffrn_reflns_limit_h_max 6
_diffrn_reflns_limit_h_min -1
_diffrn_reflns_limit_k_max 10
_diffrn_reflns_limit_k_min -2
_diffrn_reflns_limit_l_max 14
_diffrn_reflns_limit_l_min -2
_diffrn_reflns_number 594
_diffrn_reflns_point_group_measured_fraction_full 1.000
_diffrn_reflns_point_group_measured_fraction_max 1.000
_diffrn_reflns_theta_full 19.665
_diffrn_reflns_theta_max 27.962
_diffrn_reflns_theta_min 3.203
_exptl_absorpt_coefficient_mu 16.038
_exptl_absorpt_correction_T_max 0.9998
_exptl_absorpt_correction_T_min 0.6365
_exptl_absorpt_correction_type psi-scan
_exptl_absorpt_process_details 'WinGX (Farrugia, 1998)'
_exptl_crystal_colour metallic_grey
_exptl_crystal_density_diffrn 6.684
_exptl_crystal_description prism
_exptl_crystal_F_000 386
_exptl_crystal_size_max 0.18
_exptl_crystal_size_mid 0.14
_exptl_crystal_size_min 0.09
_refine_diff_density_max 4.102
_refine_diff_density_min -3.941
_refine_diff_density_rms 0.625
_refine_ls_extinction_coef 0.016(3)
_refine_ls_extinction_expression Fc^*^=kFc[1+0.001xFc^2^\l^3^/sin(2\q)]^-1/4^
_refine_ls_extinction_method 'SHELXL-2018/3 (Sheldrick 2018)'
_refine_ls_goodness_of_fit_ref 1.126
_refine_ls_hydrogen_treatment undef
_refine_ls_matrix_type full
_refine_ls_number_parameters 16
_refine_ls_number_reflns 338
_refine_ls_number_restraints 0
_refine_ls_restrained_S_all 1.126
_refine_ls_R_factor_all 0.0359
_refine_ls_R_factor_gt 0.0329
_refine_ls_shift/su_max 0.000
_refine_ls_shift/su_mean 0.000
_refine_ls_structure_factor_coef Fsqd
_refine_ls_weighting_details 'w=1/[\s^2^(Fo^2^)+(0.0535P)^2^+2.1361P] where P=(Fo^2^+2Fc^2^)/3'
_refine_ls_weighting_scheme calc
_refine_ls_wR_factor_gt 0.0846
_refine_ls_wR_factor_ref 0.0863
_reflns_Friedel_coverage 0.000
_reflns_number_gt 315
_reflns_number_total 338
_reflns_threshold_expression 'I > 2\s(I)'
_cod_data_source_file d3dt01877f2.cif
_cod_data_source_block Nd2Co2AlC
_cod_database_code 7713549
_shelx_shelxl_version_number 2018/3
_shelx_space_group_comment
;
The symmetry employed for this shelxl refinement is uniquely defined
by the following loop, which should always be used as a source of
symmetry information in preference to the above space-group names.
They are only intended as comments.
;

loop_
_space_group_symop_operation_xyz
'x, y, z'
'-x, -y, z'
'x, -y, -z'
'-x, y, -z'
'x+1/2, y+1/2, z+1/2'
'-x+1/2, -y+1/2, z+1/2'
'x+1/2, -y+1/2, -z+1/2'
'-x+1/2, y+1/2, -z+1/2'
'-x, -y, -z'
'x, y, -z'
'-x, y, z'
'x, -y, z'
'-x+1/2, -y+1/2, -z+1/2'
'x+1/2, y+1/2, -z+1/2'
'-x+1/2, y+1/2, z+1/2'
'x+1/2, -y+1/2, z+1/2'

loop_
_atom_site_label
_atom_site_type_symbol
_atom_site_fract_x
_atom_site_fract_y
_atom_site_fract_z
_atom_site_U_iso_or_equiv
_atom_site_adp_type
_atom_site_occupancy
_atom_site_site_symmetry_order
_atom_site_calc_flag
_atom_site_refinement_flags_posn
_atom_site_refinement_flags_adp
_atom_site_refinement_flags_occupancy
_atom_site_disorder_assembly
_atom_site_disorder_group
Nd1 Nd 0.500000 0.000000 0.19023(5) 0.0098(2) Uani 1 4 d S T P . .
Co2 Co 0.000000 0.2920(2) 0.000000 0.0104(3) Uani 1 4 d S T P . .
Al3 Al 0.500000 0.500000 0.000000 0.0105(7) Uani 1 8 d S T P . .
C4 C 0.000000 0.000000 0.000000 0.012(2) Uani 1 8 d S T P . .

loop_
_atom_site_aniso_label
_atom_site_aniso_U_11
_atom_site_aniso_U_22
_atom_site_aniso_U_33
_atom_site_aniso_U_23
_atom_site_aniso_U_13
_atom_site_aniso_U_12
Nd1 0.0090(3) 0.0114(3) 0.0091(3) 0.000 0.000 0.000
Co2 0.0081(5) 0.0105(5) 0.0126(5) 0.000 0.000 0.000
Al3 0.0080(15) 0.0091(16) 0.0143(17) 0.000 0.000 0.000
C4 0.010(4) 0.016(5) 0.009(4) 0.000 0.000 0.000

loop_
_atom_type_symbol
_atom_type_description
_atom_type_scat_dispersion_real
_atom_type_scat_dispersion_imag
_atom_type_scat_source
Al Al 0.0406 0.0313 'International Tables Vol C Tables 4.2.6.8 and 6.1.1.4'
Co Co 0.3050 0.6296 'International Tables Vol C Tables 4.2.6.8 and 6.1.1.4'
Nd Nd -0.5012 1.9950 'International Tables Vol C Tables 4.2.6.8 and 6.1.1.4'
C C 0.0015 0.0009 'International Tables Vol C Tables 4.2.6.8 and 6.1.1.4'

loop_
_geom_angle_atom_site_label_1
_geom_angle_atom_site_label_2
_geom_angle_atom_site_label_3
_geom_angle
_geom_angle_site_symmetry_1
_geom_angle_site_symmetry_3
_geom_angle_publ_flag
C4 Nd1 C4 101.81(4) . 1_655 ?
C4 Nd1 Co2 124.85(2) . 13 ?
C4 Nd1 Co2 124.85(2) 1_655 13 ?
C4 Nd1 Co2 124.85(2) . 5_545 ?
C4 Nd1 Co2 124.85(2) 1_655 5_545 ?
Co2 Nd1 Co2 50.05(6) 13 5_545 ?
C4 Nd1 Co2 33.94(2) . 9 ?
C4 Nd1 Co2 99.78(3) 1_655 9 ?
Co2 Nd1 Co2 135.254(17) 13 9 ?
Co2 Nd1 Co2 103.76(3) 5_545 9 ?
C4 Nd1 Co2 99.78(3) . 1_655 ?
C4 Nd1 Co2 33.94(2) 1_655 1_655 ?
Co2 Nd1 Co2 103.76(3) 13 1_655 ?
Co2 Nd1 Co2 135.254(17) 5_545 1_655 ?
Co2 Nd1 Co2 116.91(4) 9 1_655 ?
C4 Nd1 Co2 99.78(3) . 9_655 ?
C4 Nd1 Co2 33.94(2) 1_655 9_655 ?
Co2 Nd1 Co2 135.254(17) 13 9_655 ?
Co2 Nd1 Co2 103.76(3) 5_545 9_655 ?
Co2 Nd1 Co2 80.16(4) 9 9_655 ?
Co2 Nd1 Co2 67.88(5) 1_655 9_655 ?
C4 Nd1 Co2 33.94(2) . . ?
C4 Nd1 Co2 99.78(3) 1_655 . ?
Co2 Nd1 Co2 103.76(3) 13 . ?
Co2 Nd1 Co2 135.254(17) 5_545 . ?
Co2 Nd1 Co2 67.88(5) 9 . ?
Co2 Nd1 Co2 80.16(4) 1_655 . ?
Co2 Nd1 Co2 116.91(4) 9_655 . ?
C4 Nd1 Nd1 50.91(2) . 9_655 ?
C4 Nd1 Nd1 50.91(2) 1_655 9_655 ?
Co2 Nd1 Nd1 154.97(3) 13 9_655 ?
Co2 Nd1 Nd1 154.97(3) 5_545 9_655 ?
Co2 Nd1 Nd1 58.456(19) 9 9_655 ?
Co2 Nd1 Nd1 58.456(19) 1_655 9_655 ?
Co2 Nd1 Nd1 58.456(19) 9_655 9_655 ?
Co2 Nd1 Nd1 58.456(19) . 9_655 ?
C4 Nd1 Al3 166.176(12) . 5_545 ?
C4 Nd1 Al3 92.01(4) 1_655 5_545 ?
Co2 Nd1 Al3 43.71(2) 13 5_545 ?
Co2 Nd1 Al3 43.71(2) 5_545 5_545 ?
Co2 Nd1 Al3 143.67(2) 9 5_545 ?
Co2 Nd1 Al3 91.67(3) 1_655 5_545 ?
Co2 Nd1 Al3 91.67(3) 9_655 5_545 ?
Co2 Nd1 Al3 143.67(2) . 5_545 ?
Nd1 Nd1 Al3 142.92(2) 9_655 5_545 ?
C4 Nd1 Al3 92.01(4) . 5_445 ?
C4 Nd1 Al3 166.176(12) 1_655 5_445 ?
Co2 Nd1 Al3 43.71(2) 13 5_445 ?
Co2 Nd1 Al3 43.71(2) 5_545 5_445 ?
Co2 Nd1 Al3 91.67(3) 9 5_445 ?
Co2 Nd1 Al3 143.67(2) 1_655 5_445 ?
Co2 Nd1 Al3 143.67(2) 9_655 5_445 ?
Co2 Nd1 Al3 91.67(3) . 5_445 ?
Nd1 Nd1 Al3 142.92(2) 9_655 5_445 ?
Al3 Nd1 Al3 74.16(4) 5_545 5_445 ?
C4 Nd1 Al3 72.380(16) . 1_545 ?
C4 Nd1 Al3 72.380(17) 1_655 1_545 ?
Co2 Nd1 Al3 143.71(3) 13 1_545 ?
Co2 Nd1 Al3 93.66(4) 5_545 1_545 ?
Co2 Nd1 Al3 42.19(2) 9 1_545 ?
Co2 Nd1 Al3 103.81(3) 1_655 1_545 ?
Co2 Nd1 Al3 42.19(2) 9_655 1_545 ?
Co2 Nd1 Al3 103.81(3) . 1_545 ?
Nd1 Nd1 Al3 61.313(17) 9_655 1_545 ?
Al3 Nd1 Al3 112.517(17) 5_545 1_545 ?
Al3 Nd1 Al3 112.517(17) 5_445 1_545 ?
C4 Nd1 Al3 72.380(17) . . ?
C4 Nd1 Al3 72.380(17) 1_655 . ?
Co2 Nd1 Al3 93.66(4) 13 . ?
Co2 Nd1 Al3 143.71(3) 5_545 . ?
Co2 Nd1 Al3 103.81(3) 9 . ?
Co2 Nd1 Al3 42.19(2) 1_655 . ?
Co2 Nd1 Al3 103.81(3) 9_655 . ?
Co2 Nd1 Al3 42.19(2) . . ?
Nd1 Nd1 Al3 61.313(17) 9_655 . ?
Al3 Nd1 Al3 112.517(17) 5_545 . ?
Al3 Nd1 Al3 112.517(17) 5_445 . ?
Al3 Nd1 Al3 122.63(3) 1_545 . ?
C4 Nd1 Nd1 126.146(14) . 13_655 ?
C4 Nd1 Nd1 75.88(2) 1_655 13_655 ?
Co2 Nd1 Nd1 54.13(2) 13 13_655 ?
Co2 Nd1 Nd1 95.10(3) 5_545 13_655 ?
Co2 Nd1 Nd1 159.18(2) 9 13_655 ?
Co2 Nd1 Nd1 49.63(3) 1_655 13_655 ?
Co2 Nd1 Nd1 104.06(3) 9_655 13_655 ?
Co2 Nd1 Nd1 92.52(3) . 13_655 ?
Nd1 Nd1 Nd1 105.918(16) 9_655 13_655 ?
Al3 Nd1 Nd1 57.133(14) 5_545 13_655 ?
Al3 Nd1 Nd1 96.03(2) 5_445 13_655 ?
Al3 Nd1 Nd1 146.242(14) 1_545 13_655 ?
Al3 Nd1 Nd1 55.38(2) . 13_655 ?
C4 Nd1 Nd1 75.88(2) . 13_545 ?
C4 Nd1 Nd1 126.146(14) 1_655 13_545 ?
Co2 Nd1 Nd1 95.10(3) 13 13_545 ?
Co2 Nd1 Nd1 54.13(2) 5_545 13_545 ?
Co2 Nd1 Nd1 49.63(3) 9 13_545 ?
Co2 Nd1 Nd1 159.18(2) 1_655 13_545 ?
Co2 Nd1 Nd1 92.52(3) 9_655 13_545 ?
Co2 Nd1 Nd1 104.06(3) . 13_545 ?
Nd1 Nd1 Nd1 105.918(16) 9_655 13_545 ?
Al3 Nd1 Nd1 96.03(3) 5_545 13_545 ?
Al3 Nd1 Nd1 57.133(14) 5_445 13_545 ?
Al3 Nd1 Nd1 55.38(2) 1_545 13_545 ?
Al3 Nd1 Nd1 146.242(14) . 13_545 ?
Nd1 Nd1 Nd1 148.16(3) 13_655 13_545 ?
C4 Nd1 Nd1 75.88(2) . 13 ?
C4 Nd1 Nd1 126.146(14) 1_655 13 ?
Co2 Nd1 Nd1 54.13(2) 13 13 ?
Co2 Nd1 Nd1 95.10(3) 5_545 13 ?
Co2 Nd1 Nd1 104.06(3) 9 13 ?
Co2 Nd1 Nd1 92.52(3) 1_655 13 ?
Co2 Nd1 Nd1 159.18(2) 9_655 13 ?
Co2 Nd1 Nd1 49.63(3) . 13 ?
Nd1 Nd1 Nd1 105.918(16) 9_655 13 ?
Al3 Nd1 Nd1 96.03(2) 5_545 13 ?
Al3 Nd1 Nd1 57.133(13) 5_445 13 ?
Al3 Nd1 Nd1 146.242(14) 1_545 13 ?
Al3 Nd1 Nd1 55.38(2) . 13 ?
Nd1 Nd1 Nd1 64.98(2) 13_655 13 ?
Nd1 Nd1 Nd1 105.81(2) 13_545 13 ?
C4 Nd1 Nd1 126.146(14) . 13_645 ?
C4 Nd1 Nd1 75.88(2) 1_655 13_645 ?
Co2 Nd1 Nd1 95.10(3) 13 13_645 ?
Co2 Nd1 Nd1 54.13(2) 5_545 13_645 ?
Co2 Nd1 Nd1 92.52(3) 9 13_645 ?
Co2 Nd1 Nd1 104.06(3) 1_655 13_645 ?
Co2 Nd1 Nd1 49.63(3) 9_655 13_645 ?
Co2 Nd1 Nd1 159.18(2) . 13_645 ?
Nd1 Nd1 Nd1 105.918(16) 9_655 13_645 ?
Al3 Nd1 Nd1 57.133(13) 5_545 13_645 ?
Al3 Nd1 Nd1 96.03(3) 5_445 13_645 ?
Al3 Nd1 Nd1 55.38(2) 1_545 13_645 ?
Al3 Nd1 Nd1 146.242(14) . 13_645 ?
Nd1 Nd1 Nd1 105.81(2) 13_655 13_645 ?
Nd1 Nd1 Nd1 64.98(2) 13_545 13_645 ?
Nd1 Nd1 Nd1 148.16(3) 13 13_645 ?
C4 Nd1 C4 114.804(18) . 5 ?
C4 Nd1 C4 114.804(19) 1_655 5 ?
Co2 Nd1 C4 23.27(2) 13 5 ?
Co2 Nd1 C4 73.32(4) 5_545 5 ?
Co2 Nd1 C4 139.898(18) 9 5 ?
Co2 Nd1 C4 86.05(3) 1_655 5 ?
Co2 Nd1 C4 139.898(18) 9_655 5 ?
Co2 Nd1 C4 86.05(3) . 5 ?
Nd1 Nd1 C4 131.702(19) 9_655 5 ?
Al3 Nd1 C4 57.95(2) 5_545 5 ?
Al3 Nd1 C4 57.95(2) 5_445 5 ?
Al3 Nd1 C4 166.985(11) 1_545 5 ?
Al3 Nd1 C4 70.39(3) . 5 ?
Nd1 Nd1 C4 38.923(13) 13_655 5 ?
Nd1 Nd1 C4 114.40(3) 13_545 5 ?
Nd1 Nd1 C4 38.923(12) 13 5 ?
Nd1 Nd1 C4 114.40(3) 13_645 5 ?
C4 Nd1 C4 114.804(19) . 5_545 ?
C4 Nd1 C4 114.804(19) 1_655 5_545 ?
Co2 Nd1 C4 73.32(4) 13 5_545 ?
Co2 Nd1 C4 23.27(2) 5_545 5_545 ?
Co2 Nd1 C4 86.05(3) 9 5_545 ?
Co2 Nd1 C4 139.898(18) 1_655 5_545 ?
Co2 Nd1 C4 86.05(3) 9_655 5_545 ?
Co2 Nd1 C4 139.898(18) . 5_545 ?
Nd1 Nd1 C4 131.702(19) 9_655 5_545 ?
Al3 Nd1 C4 57.95(2) 5_545 5_545 ?
Al3 Nd1 C4 57.95(2) 5_445 5_545 ?
Al3 Nd1 C4 70.39(3) 1_545 5_545 ?
Al3 Nd1 C4 166.985(12) . 5_545 ?
Nd1 Nd1 C4 114.40(3) 13_655 5_545 ?
Nd1 Nd1 C4 38.923(12) 13_545 5_545 ?
Nd1 Nd1 C4 114.40(3) 13 5_545 ?
Nd1 Nd1 C4 38.923(12) 13_645 5_545 ?
C4 Nd1 C4 96.60(4) 5 5_545 ?
C4 Nd1 Nd1 39.09(2) . 1_455 ?
C4 Nd1 Nd1 140.91(2) 1_655 1_455 ?
Co2 Nd1 Nd1 90.0 13 1_455 ?
Co2 Nd1 Nd1 90.0 5_545 1_455 ?
Co2 Nd1 Nd1 49.920(18) 9 1_455 ?
Co2 Nd1 Nd1 130.080(18) 1_655 1_455 ?
Co2 Nd1 Nd1 130.080(18) 9_655 1_455 ?
Co2 Nd1 Nd1 49.920(18) . 1_455 ?
Nd1 Nd1 Nd1 90.0 9_655 1_455 ?
Al3 Nd1 Nd1 127.082(19) 5_545 1_455 ?
Al3 Nd1 Nd1 52.918(19) 5_445 1_455 ?
Al3 Nd1 Nd1 90.0 1_545 1_455 ?
Al3 Nd1 Nd1 90.000(1) . 1_455 ?
Nd1 Nd1 Nd1 122.491(12) 13_655 1_455 ?
Nd1 Nd1 Nd1 57.509(12) 13_545 1_455 ?
Nd1 Nd1 Nd1 57.509(12) 13 1_455 ?
Nd1 Nd1 Nd1 122.491(12) 13_645 1_455 ?
C4 Nd1 Nd1 90.0 5 1_455 ?
C4 Nd1 Nd1 90.0 5_545 1_455 ?
C4 Nd1 Nd1 140.91(2) . 1_655 ?
C4 Nd1 Nd1 39.09(2) 1_655 1_655 ?
Co2 Nd1 Nd1 90.0 13 1_655 ?
Co2 Nd1 Nd1 90.0 5_545 1_655 ?
Co2 Nd1 Nd1 130.080(18) 9 1_655 ?
Co2 Nd1 Nd1 49.920(18) 1_655 1_655 ?
Co2 Nd1 Nd1 49.920(18) 9_655 1_655 ?
Co2 Nd1 Nd1 130.080(18) . 1_655 ?
Nd1 Nd1 Nd1 90.0 9_655 1_655 ?
Al3 Nd1 Nd1 52.918(19) 5_545 1_655 ?
Al3 Nd1 Nd1 127.082(19) 5_445 1_655 ?
Al3 Nd1 Nd1 90.0 1_545 1_655 ?
Al3 Nd1 Nd1 90.0 . 1_655 ?
Nd1 Nd1 Nd1 57.509(12) 13_655 1_655 ?
Nd1 Nd1 Nd1 122.491(12) 13_545 1_655 ?
Nd1 Nd1 Nd1 122.491(12) 13 1_655 ?
Nd1 Nd1 Nd1 57.509(12) 13_645 1_655 ?
C4 Nd1 Nd1 90.0 5 1_655 ?
C4 Nd1 Nd1 90.0 5_545 1_655 ?
Nd1 Nd1 Nd1 180.0 1_455 1_655 ?
C4 Co2 Al3 121.70(3) . . ?
C4 Co2 Al3 121.70(3) . 1_455 ?
Al3 Co2 Al3 116.59(6) . 1_455 ?
C4 Co2 Co2 180.0 . 9_565 ?
Al3 Co2 Co2 58.30(3) . 9_565 ?
Al3 Co2 Co2 58.30(3) 1_455 9_565 ?
C4 Co2 Nd1 115.03(3) . 13 ?
Al3 Co2 Nd1 77.15(2) . 13 ?
Al3 Co2 Nd1 77.15(2) 1_455 13 ?
Co2 Co2 Nd1 64.97(3) 9_565 13 ?
C4 Co2 Nd1 115.03(3) . 5_454 ?
Al3 Co2 Nd1 77.15(2) . 5_454 ?
Al3 Co2 Nd1 77.15(2) 1_455 5_454 ?
Co2 Co2 Nd1 64.97(3) 9_565 5_454 ?
Nd1 Co2 Nd1 129.95(6) 13 5_454 ?
C4 Co2 Nd1 56.06(2) . . ?
Al3 Co2 Nd1 75.27(2) . . ?
Al3 Co2 Nd1 147.268(17) 1_455 . ?
Co2 Co2 Nd1 123.94(2) 9_565 . ?
Nd1 Co2 Nd1 76.24(3) 13 . ?
Nd1 Co2 Nd1 135.254(17) 5_454 . ?
C4 Co2 Nd1 56.06(2) . 9 ?
Al3 Co2 Nd1 147.268(17) . 9 ?
Al3 Co2 Nd1 75.27(2) 1_455 9 ?
Co2 Co2 Nd1 123.94(2) 9_565 9 ?
Nd1 Co2 Nd1 135.254(17) 13 9 ?
Nd1 Co2 Nd1 76.24(3) 5_454 9 ?
Nd1 Co2 Nd1 112.12(5) . 9 ?
C4 Co2 Nd1 56.06(2) . 1_455 ?
Al3 Co2 Nd1 147.268(17) . 1_455 ?
Al3 Co2 Nd1 75.27(2) 1_455 1_455 ?
Co2 Co2 Nd1 123.94(2) 9_565 1_455 ?
Nd1 Co2 Nd1 76.24(3) 13 1_455 ?
Nd1 Co2 Nd1 135.254(17) 5_454 1_455 ?
Nd1 Co2 Nd1 80.16(4) . 1_455 ?
Nd1 Co2 Nd1 63.09(4) 9 1_455 ?
C4 Co2 Nd1 56.06(2) . 9_655 ?
Al3 Co2 Nd1 75.27(2) . 9_655 ?
Al3 Co2 Nd1 147.268(17) 1_455 9_655 ?
Co2 Co2 Nd1 123.94(2) 9_565 9_655 ?
Nd1 Co2 Nd1 135.254(17) 13 9_655 ?
Nd1 Co2 Nd1 76.24(3) 5_454 9_655 ?
Nd1 Co2 Nd1 63.09(4) . 9_655 ?
Nd1 Co2 Nd1 80.16(4) 9 9_655 ?
Nd1 Co2 Nd1 112.12(5) 1_455 9_655 ?
C4 Co2 Co2 0.0 . 9 ?
Al3 Co2 Co2 121.70(3) . 9 ?
Al3 Co2 Co2 121.70(3) 1_455 9 ?
Co2 Co2 Co2 180.0 9_565 9 ?
Nd1 Co2 Co2 115.03(3) 13 9 ?
Nd1 Co2 Co2 115.03(3) 5_454 9 ?
Nd1 Co2 Co2 56.06(2) . 9 ?
Nd1 Co2 Co2 56.06(2) 9 9 ?
Nd1 Co2 Co2 56.06(2) 1_455 9 ?
Nd1 Co2 Co2 56.06(2) 9_655 9 ?
C4 Co2 Co2 90.0 . 1_655 ?
Al3 Co2 Co2 31.70(3) . 1_655 ?
Al3 Co2 Co2 148.30(3) 1_455 1_655 ?
Co2 Co2 Co2 90.0 9_565 1_655 ?
Nd1 Co2 Co2 90.0 13 1_655 ?
Nd1 Co2 Co2 90.0 5_454 1_655 ?
Nd1 Co2 Co2 49.920(18) . 1_655 ?
Nd1 Co2 Co2 130.080(18) 9 1_655 ?
Nd1 Co2 Co2 130.080(18) 1_455 1_655 ?
Nd1 Co2 Co2 49.920(18) 9_655 1_655 ?
Co2 Co2 Co2 90.0 9 1_655 ?
C4 Co2 Co2 90.0 . 1_455 ?
Al3 Co2 Co2 148.30(3) . 1_455 ?
Al3 Co2 Co2 31.70(3) 1_455 1_455 ?
Co2 Co2 Co2 90.0 9_565 1_455 ?
Nd1 Co2 Co2 90.0 13 1_455 ?
Nd1 Co2 Co2 90.0 5_454 1_455 ?
Nd1 Co2 Co2 130.080(18) . 1_455 ?
Nd1 Co2 Co2 49.920(18) 9 1_455 ?
Nd1 Co2 Co2 49.920(18) 1_455 1_455 ?
Nd1 Co2 Co2 130.080(18) 9_655 1_455 ?
Co2 Co2 Co2 90.0 9 1_455 ?
Co2 Co2 Co2 180.0 1_655 1_455 ?
C4 Co2 C4 180.0 . 1_565 ?
Al3 Co2 C4 58.30(3) . 1_565 ?
Al3 Co2 C4 58.30(3) 1_455 1_565 ?
Co2 Co2 C4 0.0 9_565 1_565 ?
Nd1 Co2 C4 64.97(3) 13 1_565 ?
Nd1 Co2 C4 64.97(3) 5_454 1_565 ?
Nd1 Co2 C4 123.94(2) . 1_565 ?
Nd1 Co2 C4 123.94(2) 9 1_565 ?
Nd1 Co2 C4 123.94(2) 1_455 1_565 ?
Nd1 Co2 C4 123.94(2) 9_655 1_565 ?
Co2 Co2 C4 180.0 9 1_565 ?
Co2 Co2 C4 90.0 1_655 1_565 ?
Co2 Co2 C4 90.0 1_455 1_565 ?
C4 Co2 C4 66.559(19) . 1_455 ?
Al3 Co2 C4 171.74(4) . 1_455 ?
Al3 Co2 C4 55.15(2) 1_455 1_455 ?
Co2 Co2 C4 113.441(19) 9_565 1_455 ?
Nd1 Co2 C4 99.688(7) 13 1_455 ?
Nd1 Co2 C4 99.688(7) 5_454 1_455 ?
Nd1 Co2 C4 111.63(3) . 1_455 ?
Nd1 Co2 C4 35.626(16) 9 1_455 ?
Nd1 Co2 C4 35.626(16) 1_455 1_455 ?
Nd1 Co2 C4 111.63(4) 9_655 1_455 ?
Co2 Co2 C4 66.559(19) 9 1_455 ?
Co2 Co2 C4 156.558(19) 1_655 1_455 ?
Co2 Co2 C4 23.441(19) 1_455 1_455 ?
C4 Co2 C4 113.441(19) 1_565 1_455 ?
C4 Co2 C4 66.559(18) . 1_655 ?
Al3 Co2 C4 55.15(2) . 1_655 ?
Al3 Co2 C4 171.74(4) 1_455 1_655 ?
Co2 Co2 C4 113.441(18) 9_565 1_655 ?
Nd1 Co2 C4 99.688(7) 13 1_655 ?
Nd1 Co2 C4 99.688(8) 5_454 1_655 ?
Nd1 Co2 C4 35.626(16) . 1_655 ?
Nd1 Co2 C4 111.63(4) 9 1_655 ?
Nd1 Co2 C4 111.63(4) 1_455 1_655 ?
Nd1 Co2 C4 35.626(16) 9_655 1_655 ?
Co2 Co2 C4 66.559(18) 9 1_655 ?
Co2 Co2 C4 23.441(19) 1_655 1_655 ?
Co2 Co2 C4 156.558(19) 1_455 1_655 ?
C4 Co2 C4 113.441(18) 1_565 1_655 ?
C4 Co2 C4 133.12(4) 1_455 1_655 ?
Co2 Al3 Co2 180.0 . 9_665 ?
Co2 Al3 Co2 63.41(6) . 9_565 ?
Co2 Al3 Co2 116.59(6) 9_665 9_565 ?
Co2 Al3 Co2 116.59(6) . 1_655 ?
Co2 Al3 Co2 63.41(6) 9_665 1_655 ?
Co2 Al3 Co2 180.0 9_565 1_655 ?
Co2 Al3 Nd1 120.86(2) . 13_655 ?
Co2 Al3 Nd1 59.14(2) 9_665 13_655 ?
Co2 Al3 Nd1 120.86(2) 9_565 13_655 ?
Co2 Al3 Nd1 59.14(2) 1_655 13_655 ?
Co2 Al3 Nd1 59.14(2) . 5_454 ?
Co2 Al3 Nd1 120.86(2) 9_665 5_454 ?
Co2 Al3 Nd1 59.14(2) 9_565 5_454 ?
Co2 Al3 Nd1 120.86(2) 1_655 5_454 ?
Nd1 Al3 Nd1 180.0 13_655 5_454 ?
Co2 Al3 Nd1 120.86(2) . 5_554 ?
Co2 Al3 Nd1 59.14(2) 9_665 5_554 ?
Co2 Al3 Nd1 120.86(2) 9_565 5_554 ?
Co2 Al3 Nd1 59.14(2) 1_655 5_554 ?
Nd1 Al3 Nd1 105.84(4) 13_655 5_554 ?
Nd1 Al3 Nd1 74.16(4) 5_454 5_554 ?
Co2 Al3 Nd1 59.14(2) . 13 ?
Co2 Al3 Nd1 120.86(2) 9_665 13 ?
Co2 Al3 Nd1 59.14(2) 9_565 13 ?
Co2 Al3 Nd1 120.86(2) 1_655 13 ?
Nd1 Al3 Nd1 74.16(4) 13_655 13 ?
Nd1 Al3 Nd1 105.84(4) 5_454 13 ?
Nd1 Al3 Nd1 180.0 5_554 13 ?
Co2 Al3 Nd1 62.55(3) . . ?
Co2 Al3 Nd1 117.45(3) 9_665 . ?
Co2 Al3 Nd1 117.45(3) 9_565 . ?
Co2 Al3 Nd1 62.55(3) 1_655 . ?
Nd1 Al3 Nd1 67.484(17) 13_655 . ?
Nd1 Al3 Nd1 112.516(17) 5_454 . ?
Nd1 Al3 Nd1 112.516(17) 5_554 . ?
Nd1 Al3 Nd1 67.484(17) 13 . ?
Co2 Al3 Nd1 117.45(3) . 1_565 ?
Co2 Al3 Nd1 62.55(3) 9_665 1_565 ?
Co2 Al3 Nd1 62.55(3) 9_565 1_565 ?
Co2 Al3 Nd1 117.45(3) 1_655 1_565 ?
Nd1 Al3 Nd1 67.483(17) 13_655 1_565 ?
Nd1 Al3 Nd1 112.517(17) 5_454 1_565 ?
Nd1 Al3 Nd1 112.517(16) 5_554 1_565 ?
Nd1 Al3 Nd1 67.483(16) 13 1_565 ?
Nd1 Al3 Nd1 122.63(3) . 1_565 ?
Co2 Al3 Nd1 62.55(3) . 9_655 ?
Co2 Al3 Nd1 117.45(3) 9_665 9_655 ?
Co2 Al3 Nd1 117.45(3) 9_565 9_655 ?
Co2 Al3 Nd1 62.55(3) 1_655 9_655 ?
Nd1 Al3 Nd1 112.517(17) 13_655 9_655 ?
Nd1 Al3 Nd1 67.483(17) 5_454 9_655 ?
Nd1 Al3 Nd1 67.483(16) 5_554 9_655 ?
Nd1 Al3 Nd1 112.517(16) 13 9_655 ?
Nd1 Al3 Nd1 57.37(3) . 9_655 ?
Nd1 Al3 Nd1 180.000(13) 1_565 9_655 ?
Co2 Al3 Nd1 117.45(3) . 9_665 ?
Co2 Al3 Nd1 62.55(3) 9_665 9_665 ?
Co2 Al3 Nd1 62.55(3) 9_565 9_665 ?
Co2 Al3 Nd1 117.45(3) 1_655 9_665 ?
Nd1 Al3 Nd1 112.517(16) 13_655 9_665 ?
Nd1 Al3 Nd1 67.483(17) 5_454 9_665 ?
Nd1 Al3 Nd1 67.483(16) 5_554 9_665 ?
Nd1 Al3 Nd1 112.517(16) 13 9_665 ?
Nd1 Al3 Nd1 180.0 . 9_665 ?
Nd1 Al3 Nd1 57.37(3) 1_565 9_665 ?
Nd1 Al3 Nd1 122.63(3) 9_655 9_665 ?
Co2 Al3 C4 155.66(3) . 1_665 ?
Co2 Al3 C4 24.34(3) 9_665 1_665 ?
Co2 Al3 C4 92.25(4) 9_565 1_665 ?
Co2 Al3 C4 87.75(4) 1_655 1_665 ?
Nd1 Al3 C4 70.318(13) 13_655 1_665 ?
Nd1 Al3 C4 109.682(13) 5_454 1_665 ?
Nd1 Al3 C4 70.318(13) 5_554 1_665 ?
Nd1 Al3 C4 109.682(13) 13 1_665 ?
Nd1 Al3 C4 136.689(14) . 1_665 ?
Nd1 Al3 C4 43.311(15) 1_565 1_665 ?
Nd1 Al3 C4 136.689(15) 9_655 1_665 ?
Nd1 Al3 C4 43.311(15) 9_665 1_665 ?
Co2 Al3 C4 24.34(3) . . ?
Co2 Al3 C4 155.66(3) 9_665 . ?
Co2 Al3 C4 87.75(4) 9_565 . ?
Co2 Al3 C4 92.25(4) 1_655 . ?
Nd1 Al3 C4 109.682(13) 13_655 . ?
Nd1 Al3 C4 70.318(13) 5_454 . ?
Nd1 Al3 C4 109.682(13) 5_554 . ?
Nd1 Al3 C4 70.318(13) 13 . ?
Nd1 Al3 C4 43.311(14) . . ?
Nd1 Al3 C4 136.689(15) 1_565 . ?
Nd1 Al3 C4 43.311(15) 9_655 . ?
Nd1 Al3 C4 136.689(15) 9_665 . ?
C4 Al3 C4 180.0 1_665 . ?
Co2 Al3 C4 87.75(4) . 1_565 ?
Co2 Al3 C4 92.25(4) 9_665 1_565 ?
Co2 Al3 C4 24.34(3) 9_565 1_565 ?
Co2 Al3 C4 155.66(3) 1_655 1_565 ?
Nd1 Al3 C4 109.682(13) 13_655 1_565 ?
Nd1 Al3 C4 70.318(13) 5_454 1_565 ?
Nd1 Al3 C4 109.682(13) 5_554 1_565 ?
Nd1 Al3 C4 70.318(13) 13 1_565 ?
Nd1 Al3 C4 136.689(14) . 1_565 ?
Nd1 Al3 C4 43.311(15) 1_565 1_565 ?
Nd1 Al3 C4 136.689(15) 9_655 1_565 ?
Nd1 Al3 C4 43.311(15) 9_665 1_565 ?
C4 Al3 C4 67.92(2) 1_665 1_565 ?
C4 Al3 C4 112.08(2) . 1_565 ?
Co2 Al3 C4 92.25(4) . 1_655 ?
Co2 Al3 C4 87.75(4) 9_665 1_655 ?
Co2 Al3 C4 155.66(3) 9_565 1_655 ?
Co2 Al3 C4 24.34(3) 1_655 1_655 ?
Nd1 Al3 C4 70.318(13) 13_655 1_655 ?
Nd1 Al3 C4 109.682(13) 5_454 1_655 ?
Nd1 Al3 C4 70.318(13) 5_554 1_655 ?
Nd1 Al3 C4 109.682(13) 13 1_655 ?
Nd1 Al3 C4 43.311(14) . 1_655 ?
Nd1 Al3 C4 136.689(15) 1_565 1_655 ?
Nd1 Al3 C4 43.311(15) 9_655 1_655 ?
Nd1 Al3 C4 136.689(15) 9_665 1_655 ?
C4 Al3 C4 112.08(2) 1_665 1_655 ?
C4 Al3 C4 67.92(2) . 1_655 ?
C4 Al3 C4 180.0 1_565 1_655 ?
Co2 Al3 Al3 31.70(3) . 1_455 ?
Co2 Al3 Al3 148.30(3) 9_665 1_455 ?
Co2 Al3 Al3 31.70(3) 9_565 1_455 ?
Co2 Al3 Al3 148.30(3) 1_655 1_455 ?
Nd1 Al3 Al3 127.082(19) 13_655 1_455 ?
Nd1 Al3 Al3 52.918(19) 5_454 1_455 ?
Nd1 Al3 Al3 127.082(19) 5_554 1_455 ?
Nd1 Al3 Al3 52.92(2) 13 1_455 ?
Nd1 Al3 Al3 90.0 . 1_455 ?
Nd1 Al3 Al3 90.0 1_565 1_455 ?
Nd1 Al3 Al3 90.0 9_655 1_455 ?
Nd1 Al3 Al3 90.0 9_665 1_455 ?
C4 Al3 Al3 123.958(13) 1_665 1_455 ?
C4 Al3 Al3 56.042(13) . 1_455 ?
C4 Al3 Al3 56.042(12) 1_565 1_455 ?
C4 Al3 Al3 123.958(13) 1_655 1_455 ?
Co2 Al3 Al3 148.30(3) . 1_655 ?
Co2 Al3 Al3 31.70(3) 9_665 1_655 ?
Co2 Al3 Al3 148.30(3) 9_565 1_655 ?
Co2 Al3 Al3 31.70(3) 1_655 1_655 ?
Nd1 Al3 Al3 52.918(19) 13_655 1_655 ?
Nd1 Al3 Al3 127.082(19) 5_454 1_655 ?
Nd1 Al3 Al3 52.918(19) 5_554 1_655 ?
Nd1 Al3 Al3 127.082(19) 13 1_655 ?
Nd1 Al3 Al3 90.0 . 1_655 ?
Nd1 Al3 Al3 90.0 1_565 1_655 ?
Nd1 Al3 Al3 90.0 9_655 1_655 ?
Nd1 Al3 Al3 90.0 9_665 1_655 ?
C4 Al3 Al3 56.042(13) 1_665 1_655 ?
C4 Al3 Al3 123.958(13) . 1_655 ?
C4 Al3 Al3 123.958(12) 1_565 1_655 ?
C4 Al3 Al3 56.042(12) 1_655 1_655 ?
Al3 Al3 Al3 180.0 1_455 1_655 ?
Co2 Al3 C4 90.0 . 5 ?
Co2 Al3 C4 90.0 9_665 5 ?
Co2 Al3 C4 90.0 9_565 5 ?
Co2 Al3 C4 90.0 1_655 5 ?
Nd1 Al3 C4 37.082(19) 13_655 5 ?
Nd1 Al3 C4 142.92(2) 5_454 5 ?
Nd1 Al3 C4 142.918(19) 5_554 5 ?
Nd1 Al3 C4 37.082(19) 13 5 ?
Nd1 Al3 C4 61.313(17) . 5 ?
Nd1 Al3 C4 61.313(16) 1_565 5 ?
Nd1 Al3 C4 118.687(16) 9_655 5 ?
Nd1 Al3 C4 118.687(17) 9_665 5 ?
C4 Al3 C4 90.0 1_665 5 ?
C4 Al3 C4 90.0 . 5 ?
C4 Al3 C4 90.0 1_565 5 ?
C4 Al3 C4 90.0 1_655 5 ?
Al3 Al3 C4 90.0 1_455 5 ?
Al3 Al3 C4 90.0 1_655 5 ?
Co2 Al3 C4 90.0 . 5_554 ?
Co2 Al3 C4 90.0 9_665 5_554 ?
Co2 Al3 C4 90.0 9_565 5_554 ?
Co2 Al3 C4 90.0 1_655 5_554 ?
Nd1 Al3 C4 142.92(2) 13_655 5_554 ?
Nd1 Al3 C4 37.082(19) 5_454 5_554 ?
Nd1 Al3 C4 37.082(19) 5_554 5_554 ?
Nd1 Al3 C4 142.918(19) 13 5_554 ?
Nd1 Al3 C4 118.687(17) . 5_554 ?
Nd1 Al3 C4 118.687(16) 1_565 5_554 ?
Nd1 Al3 C4 61.313(16) 9_655 5_554 ?
Nd1 Al3 C4 61.313(17) 9_665 5_554 ?
C4 Al3 C4 90.0 1_665 5_554 ?
C4 Al3 C4 90.0 . 5_554 ?
C4 Al3 C4 90.0 1_565 5_554 ?
C4 Al3 C4 90.0 1_655 5_554 ?
Al3 Al3 C4 90.0 1_455 5_554 ?
Al3 Al3 C4 90.0 1_655 5_554 ?
C4 Al3 C4 180.0 5 5_554 ?
Co2 C4 Co2 180.0 9 . ?
Co2 C4 Nd1 90.0 9 . ?
Co2 C4 Nd1 90.0 . . ?
Co2 C4 Nd1 90.0 9 9 ?
Co2 C4 Nd1 90.0 . 9 ?
Nd1 C4 Nd1 180.0 . 9 ?
Co2 C4 Nd1 90.0 9 9_655 ?
Co2 C4 Nd1 90.0 . 9_655 ?
Nd1 C4 Nd1 78.19(4) . 9_655 ?
Nd1 C4 Nd1 101.81(4) 9 9_655 ?
Co2 C4 Nd1 90.0 9 1_455 ?
Co2 C4 Nd1 90.0 . 1_455 ?
Nd1 C4 Nd1 101.81(4) . 1_455 ?
Nd1 C4 Nd1 78.19(4) 9 1_455 ?
Nd1 C4 Nd1 180.0 9_655 1_455 ?
Co2 C4 Al3 33.958(13) 9 1_445 ?
Co2 C4 Al3 146.042(13) . 1_445 ?
Nd1 C4 Al3 115.691(13) . 1_445 ?
Nd1 C4 Al3 64.309(14) 9 1_445 ?
Nd1 C4 Al3 115.691(14) 9_655 1_445 ?
Nd1 C4 Al3 64.309(14) 1_455 1_445 ?
Co2 C4 Al3 146.042(13) 9 . ?
Co2 C4 Al3 33.958(13) . . ?
Nd1 C4 Al3 64.309(13) . . ?
Nd1 C4 Al3 115.691(14) 9 . ?
Nd1 C4 Al3 64.309(14) 9_655 . ?
Nd1 C4 Al3 115.691(14) 1_455 . ?
Al3 C4 Al3 180.0 1_445 . ?
Co2 C4 Al3 146.042(13) 9 1_455 ?
Co2 C4 Al3 33.958(13) . 1_455 ?
Nd1 C4 Al3 115.691(14) . 1_455 ?
Nd1 C4 Al3 64.309(14) 9 1_455 ?
Nd1 C4 Al3 115.691(14) 9_655 1_455 ?
Nd1 C4 Al3 64.309(14) 1_455 1_455 ?
Al3 C4 Al3 112.08(2) 1_445 1_455 ?
Al3 C4 Al3 67.92(2) . 1_455 ?
Co2 C4 Al3 33.958(13) 9 1_545 ?
Co2 C4 Al3 146.042(13) . 1_545 ?
Nd1 C4 Al3 64.309(14) . 1_545 ?
Nd1 C4 Al3 115.691(14) 9 1_545 ?
Nd1 C4 Al3 64.309(14) 9_655 1_545 ?
Nd1 C4 Al3 115.691(14) 1_455 1_545 ?
Al3 C4 Al3 67.92(2) 1_445 1_545 ?
Al3 C4 Al3 112.08(2) . 1_545 ?
Al3 C4 Al3 180.0 1_455 1_545 ?
Co2 C4 Nd1 138.298(19) 9 13 ?
Co2 C4 Nd1 41.702(19) . 13 ?
Nd1 C4 Nd1 65.196(19) . 13 ?
Nd1 C4 Nd1 114.804(18) 9 13 ?
Nd1 C4 Nd1 114.804(19) 9_655 13 ?
Nd1 C4 Nd1 65.196(19) 1_455 13 ?
Al3 C4 Nd1 128.263(16) 1_445 13 ?
Al3 C4 Nd1 51.737(16) . 13 ?
Al3 C4 Nd1 51.737(17) 1_455 13 ?
Al3 C4 Nd1 128.263(17) 1_545 13 ?
Co2 C4 Nd1 41.702(19) 9 5_444 ?
Co2 C4 Nd1 138.298(19) . 5_444 ?
Nd1 C4 Nd1 114.804(18) . 5_444 ?
Nd1 C4 Nd1 65.196(18) 9 5_444 ?
Nd1 C4 Nd1 65.196(19) 9_655 5_444 ?
Nd1 C4 Nd1 114.804(19) 1_455 5_444 ?
Al3 C4 Nd1 51.737(16) 1_445 5_444 ?
Al3 C4 Nd1 128.263(16) . 5_444 ?
Al3 C4 Nd1 128.263(17) 1_455 5_444 ?
Al3 C4 Nd1 51.737(17) 1_545 5_444 ?
Nd1 C4 Nd1 180.0 13 5_444 ?
Co2 C4 Nd1 41.702(19) 9 13_545 ?
Co2 C4 Nd1 138.298(19) . 13_545 ?
Nd1 C4 Nd1 65.196(19) . 13_545 ?
Nd1 C4 Nd1 114.804(19) 9 13_545 ?
Nd1 C4 Nd1 114.804(19) 9_655 13_545 ?
Nd1 C4 Nd1 65.196(19) 1_455 13_545 ?
Al3 C4 Nd1 51.737(17) 1_445 13_545 ?
Al3 C4 Nd1 128.263(17) . 13_545 ?
Al3 C4 Nd1 128.263(17) 1_455 13_545 ?
Al3 C4 Nd1 51.737(16) 1_545 13_545 ?
Nd1 C4 Nd1 96.60(4) 13 13_545 ?
Nd1 C4 Nd1 83.40(4) 5_444 13_545 ?
Co2 C4 Nd1 138.298(19) 9 5_454 ?
Co2 C4 Nd1 41.702(19) . 5_454 ?
Nd1 C4 Nd1 114.804(19) . 5_454 ?
Nd1 C4 Nd1 65.196(19) 9 5_454 ?
Nd1 C4 Nd1 65.196(19) 9_655 5_454 ?
Nd1 C4 Nd1 114.804(19) 1_455 5_454 ?
Al3 C4 Nd1 128.263(17) 1_445 5_454 ?
Al3 C4 Nd1 51.737(17) . 5_454 ?
Al3 C4 Nd1 51.737(16) 1_455 5_454 ?
Al3 C4 Nd1 128.263(17) 1_545 5_454 ?
Nd1 C4 Nd1 83.40(4) 13 5_454 ?
Nd1 C4 Nd1 96.60(4) 5_444 5_454 ?
Nd1 C4 Nd1 180.0 13_545 5_454 ?
Co2 C4 C4 90.0 9 1_655 ?
Co2 C4 C4 90.0 . 1_655 ?
Nd1 C4 C4 39.09(2) . 1_655 ?
Nd1 C4 C4 140.91(2) 9 1_655 ?
Nd1 C4 C4 39.09(2) 9_655 1_655 ?
Nd1 C4 C4 140.91(2) 1_455 1_655 ?
Al3 C4 C4 123.958(13) 1_445 1_655 ?
Al3 C4 C4 56.042(13) . 1_655 ?
Al3 C4 C4 123.958(13) 1_455 1_655 ?
Al3 C4 C4 56.042(13) 1_545 1_655 ?
Nd1 C4 C4 90.0 13 1_655 ?
Nd1 C4 C4 90.0 5_444 1_655 ?
Nd1 C4 C4 90.0 13_545 1_655 ?
Nd1 C4 C4 90.0 5_454 1_655 ?
Co2 C4 C4 90.0 9 1_455 ?
Co2 C4 C4 90.0 . 1_455 ?
Nd1 C4 C4 140.91(2) . 1_455 ?
Nd1 C4 C4 39.09(2) 9 1_455 ?
Nd1 C4 C4 140.91(2) 9_655 1_455 ?
Nd1 C4 C4 39.09(2) 1_455 1_455 ?
Al3 C4 C4 56.042(13) 1_445 1_455 ?
Al3 C4 C4 123.958(13) . 1_455 ?
Al3 C4 C4 56.042(13) 1_455 1_455 ?
Al3 C4 C4 123.958(13) 1_545 1_455 ?
Nd1 C4 C4 90.0 13 1_455 ?
Nd1 C4 C4 90.0 5_444 1_455 ?
Nd1 C4 C4 90.0 13_545 1_455 ?
Nd1 C4 C4 90.0 5_454 1_455 ?
C4 C4 C4 180.0 1_655 1_455 ?
Co2 C4 Co2 0.0 9 1_545 ?
Co2 C4 Co2 180.0 . 1_545 ?
Nd1 C4 Co2 90.0 . 1_545 ?
Nd1 C4 Co2 90.0 9 1_545 ?
Nd1 C4 Co2 90.0 9_655 1_545 ?
Nd1 C4 Co2 90.0 1_455 1_545 ?
Al3 C4 Co2 33.958(13) 1_445 1_545 ?
Al3 C4 Co2 146.042(13) . 1_545 ?
Al3 C4 Co2 146.042(13) 1_455 1_545 ?
Al3 C4 Co2 33.958(13) 1_545 1_545 ?
Nd1 C4 Co2 138.298(19) 13 1_545 ?
Nd1 C4 Co2 41.702(19) 5_444 1_545 ?
Nd1 C4 Co2 41.702(19) 13_545 1_545 ?
Nd1 C4 Co2 138.298(19) 5_454 1_545 ?
C4 C4 Co2 90.0 1_655 1_545 ?
C4 C4 Co2 90.0 1_455 1_545 ?
Co2 C4 Co2 180.0 9 9_565 ?
Co2 C4 Co2 0.0 . 9_565 ?
Nd1 C4 Co2 90.0 . 9_565 ?
Nd1 C4 Co2 90.0 9 9_565 ?
Nd1 C4 Co2 90.0 9_655 9_565 ?
Nd1 C4 Co2 90.0 1_455 9_565 ?
Al3 C4 Co2 146.042(13) 1_445 9_565 ?
Al3 C4 Co2 33.958(13) . 9_565 ?
Al3 C4 Co2 33.958(13) 1_455 9_565 ?
Al3 C4 Co2 146.042(13) 1_545 9_565 ?
Nd1 C4 Co2 41.702(19) 13 9_565 ?
Nd1 C4 Co2 138.298(19) 5_444 9_565 ?
Nd1 C4 Co2 138.298(19) 13_545 9_565 ?
Nd1 C4 Co2 41.702(19) 5_454 9_565 ?
C4 C4 Co2 90.0 1_655 9_565 ?
C4 C4 Co2 90.0 1_455 9_565 ?
Co2 C4 Co2 180.0 1_545 9_565 ?
Co2 C4 Al3 90.0 9 5_445 ?
Co2 C4 Al3 90.0 . 5_445 ?
Nd1 C4 Al3 50.91(2) . 5_445 ?
Nd1 C4 Al3 129.09(2) 9 5_445 ?
Nd1 C4 Al3 129.09(2) 9_655 5_445 ?
Nd1 C4 Al3 50.91(2) 1_455 5_445 ?
Al3 C4 Al3 90.0 1_445 5_445 ?
Al3 C4 Al3 90.0 . 5_445 ?
Al3 C4 Al3 90.0 1_455 5_445 ?
Al3 C4 Al3 90.0 1_545 5_445 ?
Nd1 C4 Al3 48.298(19) 13 5_445 ?
Nd1 C4 Al3 131.702(19) 5_444 5_445 ?
Nd1 C4 Al3 48.298(19) 13_545 5_445 ?
Nd1 C4 Al3 131.702(19) 5_454 5_445 ?
C4 C4 Al3 90.0 1_655 5_445 ?
C4 C4 Al3 90.0 1_455 5_445 ?
Co2 C4 Al3 90.0 1_545 5_445 ?
Co2 C4 Al3 90.0 9_565 5_445 ?
Co2 C4 Al3 90.0 9 5_444 ?
Co2 C4 Al3 90.0 . 5_444 ?
Nd1 C4 Al3 129.09(2) . 5_444 ?
Nd1 C4 Al3 50.91(2) 9 5_444 ?
Nd1 C4 Al3 50.91(2) 9_655 5_444 ?
Nd1 C4 Al3 129.09(2) 1_455 5_444 ?
Al3 C4 Al3 90.0 1_445 5_444 ?
Al3 C4 Al3 90.0 . 5_444 ?
Al3 C4 Al3 90.0 1_455 5_444 ?
Al3 C4 Al3 90.0 1_545 5_444 ?
Nd1 C4 Al3 131.702(19) 13 5_444 ?
Nd1 C4 Al3 48.298(19) 5_444 5_444 ?
Nd1 C4 Al3 131.702(19) 13_545 5_444 ?
Nd1 C4 Al3 48.298(19) 5_454 5_444 ?
C4 C4 Al3 90.0 1_655 5_444 ?
C4 C4 Al3 90.0 1_455 5_444 ?
Co2 C4 Al3 90.0 1_545 5_444 ?
Co2 C4 Al3 90.0 9_565 5_444 ?
Al3 C4 Al3 180.0 5_445 5_444 ?
Co2 C4 Co2 66.559(18) 9 9_455 ?
Co2 C4 Co2 113.441(18) . 9_455 ?
Nd1 C4 Co2 135.40(2) . 9_455 ?
Nd1 C4 Co2 44.60(2) 9 9_455 ?
Nd1 C4 Co2 135.40(2) 9_655 9_455 ?
Nd1 C4 Co2 44.60(2) 1_455 9_455 ?
Al3 C4 Co2 32.601(16) 1_445 9_455 ?
Al3 C4 Co2 147.399(16) . 9_455 ?
Al3 C4 Co2 79.48(3) 1_455 9_455 ?
Al3 C4 Co2 100.52(3) 1_545 9_455 ?
Nd1 C4 Co2 107.278(15) 13 9_455 ?
Nd1 C4 Co2 72.722(15) 5_444 9_455 ?
Nd1 C4 Co2 72.722(15) 13_545 9_455 ?
Nd1 C4 Co2 107.278(15) 5_454 9_455 ?
C4 C4 Co2 156.559(19) 1_655 9_455 ?
C4 C4 Co2 23.441(19) 1_455 9_455 ?
Co2 C4 Co2 66.559(18) 1_545 9_455 ?
Co2 C4 Co2 113.441(18) 9_565 9_455 ?
Al3 C4 Co2 90.0 5_445 9_455 ?
Al3 C4 Co2 90.0 5_444 9_455 ?
Co2 C4 Co2 113.441(18) 9 1_655 ?
Co2 C4 Co2 66.559(18) . 1_655 ?
Nd1 C4 Co2 44.60(2) . 1_655 ?
Nd1 C4 Co2 135.40(2) 9 1_655 ?
Nd1 C4 Co2 44.60(2) 9_655 1_655 ?
Nd1 C4 Co2 135.40(2) 1_455 1_655 ?
Al3 C4 Co2 147.399(16) 1_445 1_655 ?
Al3 C4 Co2 32.601(16) . 1_655 ?
Al3 C4 Co2 100.52(3) 1_455 1_655 ?
Al3 C4 Co2 79.48(3) 1_545 1_655 ?
Nd1 C4 Co2 72.722(15) 13 1_655 ?
Nd1 C4 Co2 107.278(15) 5_444 1_655 ?
Nd1 C4 Co2 107.278(15) 13_545 1_655 ?
Nd1 C4 Co2 72.722(15) 5_454 1_655 ?
C4 C4 Co2 23.441(19) 1_655 1_655 ?
C4 C4 Co2 156.559(19) 1_455 1_655 ?
Co2 C4 Co2 113.441(18) 1_545 1_655 ?
Co2 C4 Co2 66.559(18) 9_565 1_655 ?
Al3 C4 Co2 90.0 5_445 1_655 ?
Al3 C4 Co2 90.0 5_444 1_655 ?
Co2 C4 Co2 180.0 9_455 1_655 ?
Co2 C4 Co2 113.441(19) 9 1_455 ?
Co2 C4 Co2 66.559(19) . 1_455 ?
Nd1 C4 Co2 135.40(2) . 1_455 ?
Nd1 C4 Co2 44.60(2) 9 1_455 ?
Nd1 C4 Co2 135.40(2) 9_655 1_455 ?
Nd1 C4 Co2 44.60(2) 1_455 1_455 ?
Al3 C4 Co2 79.48(3) 1_445 1_455 ?
Al3 C4 Co2 100.52(3) . 1_455 ?
Al3 C4 Co2 32.601(16) 1_455 1_455 ?
Al3 C4 Co2 147.399(16) 1_545 1_455 ?
Nd1 C4 Co2 72.722(15) 13 1_455 ?
Nd1 C4 Co2 107.278(15) 5_444 1_455 ?
Nd1 C4 Co2 107.278(15) 13_545 1_455 ?
Nd1 C4 Co2 72.722(15) 5_454 1_455 ?
C4 C4 Co2 156.559(19) 1_655 1_455 ?
C4 C4 Co2 23.441(19) 1_455 1_455 ?
Co2 C4 Co2 113.441(19) 1_545 1_455 ?
Co2 C4 Co2 66.559(19) 9_565 1_455 ?
Al3 C4 Co2 90.0 5_445 1_455 ?
Al3 C4 Co2 90.0 5_444 1_455 ?
Co2 C4 Co2 46.88(4) 9_455 1_455 ?
Co2 C4 Co2 133.12(4) 1_655 1_455 ?
Co2 C4 Co2 66.559(19) 9 9_655 ?
Co2 C4 Co2 113.441(19) . 9_655 ?
Nd1 C4 Co2 44.60(2) . 9_655 ?
Nd1 C4 Co2 135.40(2) 9 9_655 ?
Nd1 C4 Co2 44.60(2) 9_655 9_655 ?
Nd1 C4 Co2 135.40(2) 1_455 9_655 ?
Al3 C4 Co2 100.52(3) 1_445 9_655 ?
Al3 C4 Co2 79.48(3) . 9_655 ?
Al3 C4 Co2 147.399(16) 1_455 9_655 ?
Al3 C4 Co2 32.601(16) 1_545 9_655 ?
Nd1 C4 Co2 107.278(15) 13 9_655 ?
Nd1 C4 Co2 72.722(15) 5_444 9_655 ?
Nd1 C4 Co2 72.722(15) 13_545 9_655 ?
Nd1 C4 Co2 107.278(15) 5_454 9_655 ?
C4 C4 Co2 23.441(19) 1_655 9_655 ?
C4 C4 Co2 156.559(19) 1_455 9_655 ?
Co2 C4 Co2 66.559(19) 1_545 9_655 ?
Co2 C4 Co2 113.441(19) 9_565 9_655 ?
Al3 C4 Co2 90.0 5_445 9_655 ?
Al3 C4 Co2 90.0 5_444 9_655 ?
Co2 C4 Co2 133.12(4) 9_455 9_655 ?
Co2 C4 Co2 46.88(4) 1_655 9_655 ?
Co2 C4 Co2 180.0 1_455 9_655 ?

loop_
_geom_bond_atom_site_label_1
_geom_bond_atom_site_label_2
_geom_bond_distance
_geom_bond_site_symmetry_2
_geom_bond_publ_flag
Nd1 C4 2.6522(9) . ?
Nd1 C4 2.6522(9) 1_655 ?
Nd1 Co2 3.0057(16) 13 ?
Nd1 Co2 3.0057(16) 5_545 ?
Nd1 Co2 3.1970(11) 9 ?
Nd1 Co2 3.1970(11) 1_655 ?
Nd1 Co2 3.1970(11) 9_655 ?
Nd1 Co2 3.1970(11) . ?
Nd1 Nd1 3.345(2) 9_655 ?
Nd1 Al3 3.4139(14) 5_545 ?
Nd1 Al3 3.4139(14) 5_445 ?
Nd1 Al3 3.4842(9) 1_545 ?
Nd1 Al3 3.4842(9) . ?
Nd1 Nd1 3.8320(8) 13_655 ?
Nd1 Nd1 3.8320(8) 13_545 ?
Nd1 Nd1 3.8320(8) 13 ?
Nd1 Nd1 3.8320(8) 13_645 ?
Nd1 C4 4.0939(13) 5 ?
Nd1 C4 4.0939(12) 5_545 ?
Nd1 Nd1 4.1168(15) 1_455 ?
Nd1 Nd1 4.1168(15) 1_655 ?
Co2 C4 1.7850(14) . ?
Co2 Al3 2.4195(10) . ?
Co2 Al3 2.4195(10) 1_455 ?
Co2 Co2 2.543(3) 9_565 ?
Co2 Co2 3.570(3) 9 ?
Co2 Co2 4.1168(15) 1_655 ?
Co2 Co2 4.1168(15) 1_455 ?
Co2 C4 4.3281(18) 1_565 ?
Co2 C4 4.4871(15) 1_455 ?
Co2 C4 4.4871(15) 1_655 ?
Al3 C4 3.6850(8) 1_665 ?
Al3 C4 3.6850(8) . ?
Al3 C4 3.6850(8) 1_565 ?
Al3 C4 3.6850(8) 1_655 ?
Al3 Al3 4.1168(15) 1_455 ?
Al3 Al3 4.1168(15) 1_655 ?
Al3 C4 4.396(3) 5 ?
Al3 C4 4.396(3) 5_554 ?
C4 C4 4.1168(15) 1_655 ?
C4 C4 4.1168(15) 1_455 ?
